data_7244641
loop_
_publ_author_name
'Tao, Yang'
'Liu, Xiaoting'
'Zhoujin, Yunping'
'Zhou, Panpan'
'Parkin, Sean R.'
'Li, Tonglei'
'Guo, Ju'
'Yu, Faquan'
'Long, Sihui'

_publ_section_title
;
 Conformational Flexibility and Substitution Pattern Lead to Polymorphism
 of 3-Methyl-2-(phenylamino)benzoic acid
;
_journal_name_full CrystEngComm
_journal_paper_doi 10.1039/D2CE00126H
_journal_year 2022
_chemical_formula_moiety 'C16 H17 N O2'
_chemical_formula_sum 'C16 H17 N O2'
_chemical_formula_weight 255.30
_space_group_crystal_system orthorhombic
_space_group_IT_number 41
_space_group_name_Hall 'A 2 -2ab'
_space_group_name_H-M_alt 'A e a 2'
_atom_sites_solution_hydrogens mixed
_atom_sites_solution_primary dual
_audit_creation_date 2020-12-14
_audit_creation_method
;
Olex2 1.3-ac4
(compiled 2019.04.23 svn.r3594 for Rigaku Oxford Diffraction, GUI svn.r5739)
;
_audit_update_record
;
2021-10-28 deposited with the CCDC.	2022-03-17 downloaded from the CCDC.
;
_cell_angle_alpha 90
_cell_angle_beta 90
_cell_angle_gamma 90
_cell_formula_units_Z 16
_cell_length_a 26.6725(2)
_cell_length_b 19.70800(10)
_cell_length_c 10.37290(10)
_cell_measurement_reflns_used 14525
_cell_measurement_temperature 293(2)
_cell_measurement_theta_max 77.2710
_cell_measurement_theta_min 4.4910
_cell_volume 5452.64(7)
_computing_cell_refinement 'CrysAlisPro 1.171.40.67a (Rigaku OD, 2019)'
_computing_data_collection 'CrysAlisPro 1.171.40.67a (Rigaku OD, 2019)'
_computing_data_reduction 'CrysAlisPro 1.171.40.67a (Rigaku OD, 2019)'
_computing_molecular_graphics 'Olex2 (Dolomanov et al., 2009)'
_computing_publication_material 'Olex2 (Dolomanov et al., 2009)'
_computing_structure_refinement 'ShelXL (Sheldrick, 2015)'
_computing_structure_solution 'ShelXT (Sheldrick, 2015)'
_diffrn_ambient_temperature 293(2)
_diffrn_detector 'Hybrid Pixel Array Detector'
_diffrn_detector_area_resol_mean 10.0000
_diffrn_detector_type HyPix
_diffrn_measured_fraction_theta_full 0.990
_diffrn_measured_fraction_theta_max 0.976
_diffrn_measurement_details
;
List of Runs (angles in degrees, time in seconds):

  # Type    Start    End  Width  t~exp~   \w     \q     \k     \f   Frames
#--------------------------------------------------------------------------
  1  \w   -164.00 -89.00   0.50    0.12    -- -100.00 -60.00 117.00  150
  2  \w     -5.00  50.00   0.50    0.05    --   47.57 -60.00 117.00  110
  3  \w    -24.00  11.00   0.50    0.05    --   47.57 -19.00   0.00   70
  4  \w     35.00  60.00   0.50    0.12    --  107.75-100.00  25.00   50
  5  \w     45.00  96.00   0.50    0.12    --  107.75 -77.00  60.00  102
  6  \w     81.00 106.00   0.50    0.12    --  107.75-100.00  25.00   50
  7  \w     40.00 105.00   0.50    0.12    --  107.75 -99.00  60.00  130
  8  \w     35.00  61.00   0.50    0.12    --  107.75 -57.00  60.00   52
  9  \w     38.00  63.00   0.50    0.12    --  107.75 -57.00   0.00   50
 10  \w     35.00  71.00   0.50    0.12    --  107.75 -68.00 -94.00   72
 11  \w     36.00  63.00   0.50    0.12    --  107.75 -57.00 -90.00   54
 12  \w     35.00 103.00   0.50    0.05    --   47.57  37.00-120.00  136
 13  \w     38.00  64.00   0.50    0.12    --  107.75 -60.00 117.00   52
 14  \w    -22.00   3.00   0.50    0.05    --   47.57 -19.00 150.00   50
 15  \w    -69.00 -29.00   0.50    0.12    -- -100.00  57.00-180.00   80
 16  \w     92.00 130.00   0.50    0.12    --  107.75  68.00  38.00   76
 17  \w    -27.00   4.00   0.50    0.05    --  -47.57  19.00 -90.00   62
 18  \w    -26.00  15.00   0.50    0.05    --   47.57 -19.00-120.00   82
 19  \w   -156.00 -98.00   0.50    0.12    -- -100.00 -19.00 -60.00  116
 20  \w    -53.00 -27.00   0.50    0.12    -- -100.00  57.00  30.00   52
 21  \w    108.00 134.00   0.50    0.12    --  107.75  77.00 120.00   52
 22  \w     73.00 100.00   0.50    0.12    --  107.75 -77.00-150.00   54
 23  \w     35.00  60.00   0.50    0.12    --  107.75 -57.00-150.00   50
 24  \w    150.00 175.00   0.50    0.12    --  107.75  77.00 120.00   50
 25  \w     35.00  63.00   0.50    0.12    --  107.75 -57.00-180.00   56
;
_diffrn_measurement_device 'four-circle diffractometer'
_diffrn_measurement_device_type 'ROD, Synergy Custom system, HyPix'
_diffrn_measurement_method '\w scans'
_diffrn_orient_matrix_type 'CrysAlisPro convention (1999,Acta A55,543-557)'
_diffrn_orient_matrix_UB_11 0.1041265000
_diffrn_orient_matrix_UB_12 0.0534733000
_diffrn_orient_matrix_UB_13 0.0116210000
_diffrn_orient_matrix_UB_21 0.0126122000
_diffrn_orient_matrix_UB_22 -0.0281673000
_diffrn_orient_matrix_UB_23 0.0536697000
_diffrn_orient_matrix_UB_31 0.1051183000
_diffrn_orient_matrix_UB_32 -0.0495748000
_diffrn_orient_matrix_UB_33 -0.0179307000
_diffrn_radiation_monochromator mirror
_diffrn_radiation_probe x-ray
_diffrn_radiation_type 'Cu K\a'
_diffrn_radiation_wavelength 1.54184
_diffrn_reflns_av_R_equivalents 0.0162
_diffrn_reflns_av_unetI/netI 0.0139
_diffrn_reflns_Laue_measured_fraction_full 0.990
_diffrn_reflns_Laue_measured_fraction_max 0.976
_diffrn_reflns_limit_h_max 29
_diffrn_reflns_limit_h_min -33
_diffrn_reflns_limit_k_max 24
_diffrn_reflns_limit_k_min -23
_diffrn_reflns_limit_l_max 12
_diffrn_reflns_limit_l_min -12
_diffrn_reflns_number 16750
_diffrn_reflns_point_group_measured_fraction_full 0.880
_diffrn_reflns_point_group_measured_fraction_max 0.843
_diffrn_reflns_theta_full 67.684
_diffrn_reflns_theta_max 77.481
_diffrn_reflns_theta_min 4.487
_diffrn_source 'Rotating-anode X-ray tube'
_diffrn_source_type 'Rigaku (Cu) X-ray Source'
_exptl_absorpt_coefficient_mu 0.655
_exptl_absorpt_correction_T_max 1.00000
_exptl_absorpt_correction_T_min 0.58860
_exptl_absorpt_correction_type multi-scan
_exptl_absorpt_process_details
;
CrysAlisPro 1.171.40.67a (Rigaku Oxford Diffraction, 2019)
Empirical absorption correction using spherical harmonics,
 implemented in SCALE3 ABSPACK scaling algorithm.
;
_exptl_crystal_colour 'clear light colourless'
_exptl_crystal_colour_lustre clear
_exptl_crystal_colour_modifier light
_exptl_crystal_colour_primary colourless
_exptl_crystal_density_diffrn 1.244
_exptl_crystal_description block
_exptl_crystal_F_000 2176
_exptl_crystal_size_max 0.11
_exptl_crystal_size_mid 0.05
_exptl_crystal_size_min 0.04
_refine_diff_density_max 0.113
_refine_diff_density_min -0.147
_refine_diff_density_rms 0.029
_refine_ls_abs_structure_details
;
 Flack x determined using 1799 quotients [(I+)-(I-)]/[(I+)+(I-)]
 (Parsons, Flack and Wagner, Acta Cryst. B69 (2013) 249-259).
;
_refine_ls_abs_structure_Flack 0.08(5)
_refine_ls_extinction_method none
_refine_ls_goodness_of_fit_ref 0.998
_refine_ls_hydrogen_treatment mixed
_refine_ls_matrix_type full
_refine_ls_number_parameters 359
_refine_ls_number_reflns 4881
_refine_ls_number_restraints 1
_refine_ls_restrained_S_all 0.998
_refine_ls_R_factor_all 0.0333
_refine_ls_R_factor_gt 0.0328
_refine_ls_shift/su_max 0.001
_refine_ls_shift/su_mean 0.000
_refine_ls_structure_factor_coef Fsqd
_refine_ls_weighting_details 'w=1/[\s^2^(Fo^2^)+(0.1000P)^2^] where P=(Fo^2^+2Fc^2^)/3'
_refine_ls_weighting_scheme calc
_refine_ls_wR_factor_gt 0.1063
_refine_ls_wR_factor_ref 0.1076
_reflns_Friedel_coverage 0.634
_reflns_Friedel_fraction_full 0.755
_reflns_Friedel_fraction_max 0.695
_reflns_number_gt 4757
_reflns_number_total 4881
_reflns_threshold_expression 'I > 2\s(I)'
_cod_data_source_file d2ce00126h2.cif
_cod_data_source_block 5-III
_cod_depositor_comments
;

2024-06-28
Z value and formula fixed to values more according to usual
chemical conventions.                 miguel
;
_cod_original_formula_sum 'C32 H34 N2 O4'
_cod_original_formula_weight 510.61
_cod_original_formula_moiety '2(C16 H17 N O2)'
_cod_original_formula_units_Z 8
_cod_original_sg_symbol_Hall 'A 2 -2ac'
_cod_database_code 7244641
_shelx_shelxl_version_number 2018/3
_shelx_space_group_comment
;
The symmetry employed for this shelxl refinement is uniquely defined
by the following loop, which should always be used as a source of
symmetry information in preference to the above space-group names.
They are only intended as comments.
;
_shelx_estimated_absorpt_t_max 0.974
_shelx_estimated_absorpt_t_min 0.931
_reflns_odcompleteness_completeness 99.16
_reflns_odcompleteness_iscentric 1
_reflns_odcompleteness_theta 66.97
_olex2_refinement_description
;
1. Fixed Uiso
 At 1.2 times of:
  All C(H) groups
 At 1.5 times of:
  All C(H,H,H) groups, All O(H) groups
2.a Aromatic/amide H refined with riding coordinates:
 C3(H3), C4(H4), C5(H5), C11(H11), C12(H12), C13(H13), C19(H19), C20(H20),
 C21(H21), C27(H27), C28(H28), C29(H29)
2.b Idealised Me refined as rotating group:
 C7(H7A,H7B,H7C), C14(H14A,H14B,H14C), C15(H15A,H15B,H15C), C23(H23A,H23B,
 H23C), C30(H30A,H30B,H30C), C31(H31A,H31B,H31C)
2.c Idealised tetrahedral OH refined as rotating group:
 O1(H1), O3(H3A)
;
_olex2_submission_special_instructions 'No special instructions were received'
_oxdiff_exptl_absorpt_empirical_details
;
Empirical correction (ABSPACK) includes:
- Absorption correction using spherical harmonics
- Frame scaling
;
_oxdiff_exptl_absorpt_empirical_full_max 1.348
_oxdiff_exptl_absorpt_empirical_full_min 0.744

loop_
_space_group_symop_operation_xyz
'x, y, z'
'-x, -y, z'
'x+1/2, -y+1/2, z'
'-x+1/2, y+1/2, z'
'x, y+1/2, z+1/2'
'-x, -y+1/2, z+1/2'
'x+1/2, -y+1, z+1/2'
'-x+1/2, y+1, z+1/2'

loop_
_atom_site_label
_atom_site_type_symbol
_atom_site_fract_x
_atom_site_fract_y
_atom_site_fract_z
_atom_site_U_iso_or_equiv
_atom_site_adp_type
_atom_site_occupancy
_atom_site_site_symmetry_order
_atom_site_calc_flag
_atom_site_refinement_flags_posn
_atom_site_refinement_flags_adp
_atom_site_refinement_flags_occupancy
_atom_site_disorder_assembly
_atom_site_disorder_group
O1 O 0.77149(5) 0.63782(7) 0.58794(17) 0.0626(4) Uani 1 1 d . . . . .
H1 H 0.741143 0.644366 0.589843 0.094 Uiso 1 1 calc GR . . . .
O2 O 0.75338(5) 0.60492(7) 0.38825(16) 0.0617(3) Uani 1 1 d . . . . .
O3 O 0.65564(5) 0.62993(9) 0.39000(17) 0.0680(4) Uani 1 1 d . . . . .
H3A H 0.685167 0.618431 0.392371 0.102 Uiso 1 1 calc GR . . . .
O4 O 0.67078(4) 0.65932(7) 0.59410(16) 0.0594(3) Uani 1 1 d . . . . .
N1 N 0.82006(5) 0.51614(7) 0.28432(16) 0.0490(3) Uani 1 1 d . . . . .
H1A H 0.7918(9) 0.5379(11) 0.277(2) 0.053(6) Uiso 1 1 d . . . . .
N2 N 0.59163(6) 0.72772(7) 0.70768(16) 0.0510(3) Uani 1 1 d . . . . .
H2 H 0.6194(11) 0.7116(16) 0.726(3) 0.082(8) Uiso 1 1 d . . . . .
C1 C 0.85421(5) 0.55030(7) 0.36336(17) 0.0451(3) Uani 1 1 d . . . . .
C2 C 0.83763(6) 0.59487(7) 0.46154(18) 0.0459(3) Uani 1 1 d . . . . .
C3 C 0.87243(7) 0.62532(9) 0.5443(2) 0.0557(4) Uani 1 1 d . . . . .
H3 H 0.861318 0.652858 0.611224 0.067 Uiso 1 1 calc R . . . .
C4 C 0.92309(8) 0.61474(10) 0.5271(2) 0.0643(5) Uani 1 1 d . . . . .
H4 H 0.946173 0.634200 0.583224 0.077 Uiso 1 1 calc R . . . .
C5 C 0.93912(6) 0.57508(10) 0.4260(2) 0.0605(4) Uani 1 1 d . . . . .
H5 H 0.973393 0.569834 0.412890 0.073 Uiso 1 1 calc R . . . .
C6 C 0.90608(6) 0.54253(8) 0.34272(19) 0.0508(4) Uani 1 1 d . . . . .
C7 C 0.92621(7) 0.50353(12) 0.2293(2) 0.0634(5) Uani 1 1 d . . . . .
H7A H 0.932275 0.457355 0.254289 0.095 Uiso 1 1 calc GR . . . .
H7B H 0.957008 0.523804 0.200836 0.095 Uiso 1 1 calc GR . . . .
H7C H 0.902191 0.504555 0.160403 0.095 Uiso 1 1 calc GR . . . .
C8 C 0.81639(5) 0.44460(7) 0.27732(15) 0.0420(3) Uani 1 1 d . . . . .
C9 C 0.77907(5) 0.41731(8) 0.19677(16) 0.0447(3) Uani 1 1 d . . . . .
C10 C 0.77433(6) 0.34675(8) 0.18710(19) 0.0499(4) Uani 1 1 d . . . . .
C11 C 0.80706(7) 0.30482(9) 0.2554(2) 0.0555(4) Uani 1 1 d . . . . .
H11 H 0.804639 0.257967 0.246788 0.067 Uiso 1 1 calc R . . . .
C12 C 0.84309(7) 0.33238(9) 0.3357(2) 0.0553(4) Uani 1 1 d . . . . .
H12 H 0.864486 0.303944 0.381427 0.066 Uiso 1 1 calc R . . . .
C13 C 0.84750(6) 0.40218(8) 0.34842(18) 0.0499(4) Uani 1 1 d . . . . .
H13 H 0.871166 0.420510 0.404283 0.060 Uiso 1 1 calc R . . . .
C14 C 0.74536(8) 0.46420(9) 0.1221(2) 0.0587(4) Uani 1 1 d . . . . .
H14A H 0.724568 0.489172 0.180869 0.088 Uiso 1 1 calc GR . . . .
H14B H 0.724607 0.438101 0.065001 0.088 Uiso 1 1 calc GR . . . .
H14C H 0.765390 0.495235 0.072750 0.088 Uiso 1 1 calc GR . . . .
C15 C 0.73511(7) 0.31530(11) 0.1016(3) 0.0713(6) Uani 1 1 d . . . . .
H15A H 0.702834 0.333858 0.122444 0.107 Uiso 1 1 calc GR . . . .
H15B H 0.734628 0.267081 0.114681 0.107 Uiso 1 1 calc GR . . . .
H15C H 0.742840 0.324893 0.013044 0.107 Uiso 1 1 calc GR . . . .
C16 C 0.78405(6) 0.61226(8) 0.47550(19) 0.0483(3) Uani 1 1 d . . . . .
C17 C 0.56296(6) 0.68933(8) 0.62049(17) 0.0471(3) Uani 1 1 d . . . . .
C18 C 0.58568(6) 0.65184(8) 0.52077(18) 0.0479(4) Uani 1 1 d . . . . .
C19 C 0.55583(8) 0.61464(10) 0.4345(2) 0.0608(5) Uani 1 1 d . . . . .
H19 H 0.570800 0.590483 0.367799 0.073 Uiso 1 1 calc R . . . .
C20 C 0.50464(8) 0.61380(12) 0.4482(3) 0.0713(6) Uani 1 1 d . . . . .
H20 H 0.484924 0.589067 0.391122 0.086 Uiso 1 1 calc R . . . .
C21 C 0.48253(7) 0.64997(11) 0.5475(3) 0.0651(5) Uani 1 1 d . . . . .
H21 H 0.447817 0.649150 0.555752 0.078 Uiso 1 1 calc R . . . .
C22 C 0.51051(6) 0.68745(9) 0.6353(2) 0.0558(4) Uani 1 1 d . . . . .
C23 C 0.48549(8) 0.72272(14) 0.7464(3) 0.0733(6) Uani 1 1 d . . . . .
H23A H 0.503168 0.712518 0.824618 0.110 Uiso 1 1 calc GR . . . .
H23B H 0.451446 0.707350 0.753512 0.110 Uiso 1 1 calc GR . . . .
H23C H 0.485853 0.770837 0.731984 0.110 Uiso 1 1 calc GR . . . .
C24 C 0.59072(5) 0.79904(8) 0.70814(15) 0.0426(3) Uani 1 1 d . . . . .
C25 C 0.61995(6) 0.83276(8) 0.80102(16) 0.0455(3) Uani 1 1 d . . . . .
C26 C 0.62178(6) 0.90374(9) 0.80026(19) 0.0507(4) Uani 1 1 d . . . . .
C27 C 0.59403(7) 0.93997(9) 0.7099(2) 0.0558(4) Uani 1 1 d . . . . .
H27 H 0.595283 0.987131 0.709428 0.067 Uiso 1 1 calc R . . . .
C28 C 0.56459(7) 0.90623(10) 0.6208(2) 0.0574(4) Uani 1 1 d . . . . .
H28 H 0.545705 0.930960 0.561874 0.069 Uiso 1 1 calc R . . . .
C29 C 0.56295(6) 0.83623(9) 0.61844(17) 0.0492(4) Uani 1 1 d . . . . .
H29 H 0.543445 0.813930 0.557398 0.059 Uiso 1 1 calc R . . . .
C30 C 0.64894(9) 0.79208(11) 0.8978(2) 0.0662(5) Uani 1 1 d . . . . .
H30A H 0.627162 0.759367 0.937390 0.099 Uiso 1 1 calc GR . . . .
H30B H 0.662227 0.821801 0.962687 0.099 Uiso 1 1 calc GR . . . .
H30C H 0.675997 0.769014 0.855315 0.099 Uiso 1 1 calc GR . . . .
C31 C 0.65386(9) 0.94168(12) 0.8958(3) 0.0731(6) Uani 1 1 d . . . . .
H31A H 0.641873 0.933170 0.981531 0.110 Uiso 1 1 calc GR . . . .
H31B H 0.652173 0.989426 0.878016 0.110 Uiso 1 1 calc GR . . . .
H31C H 0.687970 0.926584 0.888610 0.110 Uiso 1 1 calc GR . . . .
C32 C 0.64094(6) 0.64796(8) 0.50614(19) 0.0490(4) Uani 1 1 d . . . . .

loop_
_atom_site_aniso_label
_atom_site_aniso_U_11
_atom_site_aniso_U_22
_atom_site_aniso_U_33
_atom_site_aniso_U_23
_atom_site_aniso_U_13
_atom_site_aniso_U_12
O1 0.0577(7) 0.0633(7) 0.0667(9) -0.0199(7) 0.0011(6) 0.0062(5)
O2 0.0519(6) 0.0729(7) 0.0604(8) -0.0085(7) -0.0053(6) 0.0161(6)
O3 0.0547(7) 0.0884(10) 0.0608(9) -0.0131(8) 0.0005(6) 0.0119(6)
O4 0.0463(6) 0.0628(7) 0.0689(8) -0.0161(6) -0.0061(6) 0.0026(5)
N1 0.0435(7) 0.0438(6) 0.0597(8) -0.0062(6) -0.0081(6) 0.0052(5)
N2 0.0465(6) 0.0498(7) 0.0565(8) -0.0077(6) -0.0106(6) 0.0067(5)
C1 0.0440(7) 0.0393(6) 0.0520(8) 0.0012(6) -0.0032(6) 0.0005(5)
C2 0.0464(8) 0.0383(6) 0.0531(9) 0.0022(6) -0.0012(6) -0.0012(5)
C3 0.0604(9) 0.0482(8) 0.0586(10) -0.0068(7) -0.0052(8) -0.0042(7)
C4 0.0557(10) 0.0649(10) 0.0722(13) -0.0056(10) -0.0156(9) -0.0123(8)
C5 0.0445(8) 0.0624(9) 0.0748(12) 0.0005(9) -0.0055(8) -0.0057(7)
C6 0.0429(7) 0.0503(8) 0.0592(10) 0.0020(7) 0.0001(7) 0.0003(6)
C7 0.0479(9) 0.0729(11) 0.0694(13) -0.0061(10) 0.0088(8) 0.0031(8)
C8 0.0398(6) 0.0443(7) 0.0419(7) -0.0029(6) 0.0024(5) 0.0020(5)
C9 0.0412(6) 0.0485(7) 0.0443(8) -0.0044(6) 0.0011(6) 0.0030(5)
C10 0.0468(7) 0.0495(8) 0.0533(9) -0.0096(7) 0.0055(7) -0.0008(6)
C11 0.0612(9) 0.0426(7) 0.0629(10) -0.0024(7) 0.0073(8) 0.0038(7)
C12 0.0548(9) 0.0515(8) 0.0595(10) 0.0069(8) 0.0008(7) 0.0094(7)
C13 0.0460(8) 0.0515(8) 0.0523(9) 0.0014(7) -0.0053(6) 0.0035(6)
C14 0.0525(9) 0.0601(8) 0.0637(11) -0.0049(8) -0.0134(8) 0.0072(7)
C15 0.0611(11) 0.0669(11) 0.0860(15) -0.0236(12) -0.0076(11) -0.0075(8)
C16 0.0528(8) 0.0366(6) 0.0554(9) -0.0021(6) 0.0011(7) 0.0023(6)
C17 0.0449(7) 0.0450(7) 0.0512(8) 0.0001(7) -0.0062(6) -0.0001(6)
C18 0.0460(8) 0.0444(7) 0.0534(9) -0.0027(7) -0.0066(6) -0.0001(6)
C19 0.0624(10) 0.0589(10) 0.0613(11) -0.0098(9) -0.0138(9) -0.0035(8)
C20 0.0617(11) 0.0741(12) 0.0780(15) -0.0043(10) -0.0237(10) -0.0135(9)
C21 0.0443(8) 0.0741(12) 0.0769(13) 0.0083(10) -0.0098(9) -0.0104(8)
C22 0.0461(8) 0.0579(9) 0.0634(10) 0.0052(8) -0.0006(7) -0.0015(7)
C23 0.0568(10) 0.0853(15) 0.0777(14) 0.0015(12) 0.0158(10) 0.0022(9)
C24 0.0358(6) 0.0500(7) 0.0421(7) -0.0018(6) 0.0033(5) 0.0020(5)
C25 0.0426(7) 0.0509(7) 0.0432(7) -0.0029(7) 0.0003(6) 0.0013(6)
C26 0.0492(8) 0.0521(8) 0.0508(9) -0.0053(7) 0.0049(7) -0.0044(6)
C27 0.0579(9) 0.0469(8) 0.0624(11) 0.0046(7) 0.0077(8) -0.0010(6)
C28 0.0530(9) 0.0626(10) 0.0567(10) 0.0172(8) -0.0002(7) 0.0014(7)
C29 0.0435(7) 0.0592(9) 0.0447(8) 0.0031(7) -0.0022(6) -0.0014(6)
C30 0.0752(12) 0.0631(10) 0.0603(11) -0.0020(9) -0.0244(10) 0.0039(9)
C31 0.0833(13) 0.0633(11) 0.0727(14) -0.0155(11) -0.0089(11) -0.0128(10)
C32 0.0481(8) 0.0399(7) 0.0590(10) -0.0038(7) -0.0037(7) 0.0016(6)

loop_
_atom_type_symbol
_atom_type_description
_atom_type_scat_dispersion_real
_atom_type_scat_dispersion_imag
_atom_type_scat_source
C C 0.0181 0.0091 'International Tables Vol C Tables 4.2.6.8 and 6.1.1.4'
H H 0.0000 0.0000 'International Tables Vol C Tables 4.2.6.8 and 6.1.1.4'
N N 0.0311 0.0180 'International Tables Vol C Tables 4.2.6.8 and 6.1.1.4'
O O 0.0492 0.0322 'International Tables Vol C Tables 4.2.6.8 and 6.1.1.4'

loop_
_geom_angle_atom_site_label_1
_geom_angle_atom_site_label_2
_geom_angle_atom_site_label_3
_geom_angle
_geom_angle_site_symmetry_1
_geom_angle_site_symmetry_3
_geom_angle_publ_flag
C1 N1 C8 123.70(13) . . ?
C17 N2 C24 122.08(13) . . ?
N1 C1 C2 121.13(13) . . ?
N1 C1 C6 119.90(15) . . ?
C6 C1 C2 118.93(15) . . ?
C1 C2 C16 121.13(15) . . ?
C3 C2 C1 119.99(15) . . ?
C3 C2 C16 118.83(16) . . ?
C4 C3 C2 120.41(19) . . ?
C5 C4 C3 119.26(18) . . ?
C4 C5 C6 122.59(17) . . ?
C1 C6 C7 121.67(16) . . ?
C5 C6 C1 118.54(17) . . ?
C5 C6 C7 119.70(17) . . ?
C9 C8 N1 117.42(13) . . ?
C13 C8 N1 122.06(14) . . ?
C13 C8 C9 120.51(14) . . ?
C8 C9 C14 119.61(14) . . ?
C10 C9 C8 119.11(14) . . ?
C10 C9 C14 121.28(15) . . ?
C9 C10 C15 120.94(16) . . ?
C11 C10 C9 119.69(15) . . ?
C11 C10 C15 119.36(15) . . ?
C12 C11 C10 120.54(16) . . ?
C11 C12 C13 120.38(16) . . ?
C12 C13 C8 119.71(15) . . ?
O1 C16 C2 115.01(16) . . ?
O2 C16 O1 121.96(16) . . ?
O2 C16 C2 123.01(17) . . ?
N2 C17 C18 121.40(14) . . ?
N2 C17 C22 118.99(16) . . ?
C22 C17 C18 119.60(16) . . ?
C17 C18 C32 121.98(15) . . ?
C19 C18 C17 119.86(16) . . ?
C19 C18 C32 118.12(16) . . ?
C20 C19 C18 120.3(2) . . ?
C19 C20 C21 119.64(19) . . ?
C20 C21 C22 122.17(17) . . ?
C17 C22 C23 120.86(18) . . ?
C21 C22 C17 118.43(19) . . ?
C21 C22 C23 120.67(17) . . ?
N2 C24 C25 117.72(14) . . ?
C29 C24 N2 122.11(14) . . ?
C29 C24 C25 120.15(15) . . ?
C24 C25 C30 119.46(15) . . ?
C26 C25 C24 119.19(15) . . ?
C26 C25 C30 121.34(15) . . ?
C25 C26 C31 120.77(17) . . ?
C27 C26 C25 119.87(16) . . ?
C27 C26 C31 119.35(17) . . ?
C28 C27 C26 120.36(16) . . ?
C29 C28 C27 120.68(16) . . ?
C28 C29 C24 119.72(15) . . ?
O3 C32 C18 113.80(16) . . ?
O4 C32 O3 122.35(16) . . ?
O4 C32 C18 123.85(17) . . ?

loop_
_geom_bond_atom_site_label_1
_geom_bond_atom_site_label_2
_geom_bond_distance
_geom_bond_site_symmetry_2
_geom_bond_publ_flag
O1 C16 1.314(2) . ?
O2 C16 1.229(2) . ?
O3 C32 1.316(3) . ?
O4 C32 1.231(2) . ?
N1 C1 1.398(2) . ?
N1 C8 1.415(2) . ?
N2 C17 1.405(2) . ?
N2 C24 1.406(2) . ?
C1 C2 1.416(2) . ?
C1 C6 1.408(2) . ?
C2 C3 1.399(2) . ?
C2 C16 1.477(2) . ?
C3 C4 1.379(3) . ?
C4 C5 1.376(3) . ?
C5 C6 1.391(3) . ?
C6 C7 1.504(3) . ?
C8 C9 1.406(2) . ?
C8 C13 1.390(2) . ?
C9 C10 1.400(2) . ?
C9 C14 1.504(2) . ?
C10 C11 1.395(3) . ?
C10 C15 1.505(3) . ?
C11 C12 1.383(3) . ?
C12 C13 1.387(2) . ?
C17 C18 1.408(2) . ?
C17 C22 1.408(2) . ?
C18 C19 1.404(2) . ?
C18 C32 1.484(2) . ?
C19 C20 1.373(3) . ?
C20 C21 1.384(4) . ?
C21 C22 1.390(3) . ?
C22 C23 1.502(3) . ?
C24 C25 1.406(2) . ?
C24 C29 1.397(2) . ?
C25 C26 1.400(2) . ?
C25 C30 1.500(3) . ?
C26 C27 1.391(3) . ?
C26 C31 1.508(3) . ?
C27 C28 1.383(3) . ?
C28 C29 1.380(3) . ?
